data_2105889
loop_
_publ_author_name
'Allan, David R.'
'Bailey, Daniel'
'Bird, Nigel'
'Blake, Alexander J.'
'Champness, Neil R.'
'Huang, Deguang'
'Keane, Conal P.'
'McMaster, Jonathan'
'Prior, Timothy J.'
'Tidey, Jeremiah P.'
'Schr\"oder, Martin'

_publ_section_title
;
 High-pressure studies of palladium and platinum thioether macrocyclic
 dihalide complexes
;
_journal_coeditor_code XK5015
_journal_issue 3
_journal_name_full 'Acta Crystallographica Section B'
_journal_page_first 469
_journal_page_last 486
_journal_paper_doi 10.1107/S2052520614008786
_journal_volume 70
_journal_year 2014
_chemical_formula_moiety 'C6 H12 Cl2 Pt S3'
_chemical_formula_sum 'C6 H12 Cl2 Pt S3'
_chemical_formula_weight 446.33
_chemical_name_systematic
;
 ?
;
_space_group_IT_number 19
_symmetry_cell_setting orthorhombic
_symmetry_space_group_name_Hall 'P 2ac 2ab'
_symmetry_space_group_name_H-M 'P 21 21 21'
_atom_sites_solution_hydrogens geom
_atom_sites_solution_primary isomor
_audit_creation_method SHELXL97
_cell_angle_alpha 90.00
_cell_angle_beta 90.00
_cell_angle_gamma 90.00
_cell_formula_units_Z 4
_cell_length_a 7.1597(4)
_cell_length_b 11.5646(6)
_cell_length_c 11.733(3)
_cell_measurement_pressure 3270000
_cell_measurement_reflns_used 1608
_cell_measurement_temperature 296(2)
_cell_measurement_theta_max 27.008
_cell_measurement_theta_min 3.254
_cell_volume 971.5(3)
_computing_cell_refinement 'Bruker SAINT (Bruker, 2004)'
_computing_data_collection 'Bruker APEX2 (Bruker, 2004)'
_computing_data_reduction 'Bruker SAINT'
_computing_structure_refinement 'SHELXL97 (Sheldrick, 1998)'
_computing_structure_solution 'SHELXS97 (Sheldrick, 1990)'
_diffrn_ambient_temperature 296(2)
_diffrn_measured_fraction_theta_full 0.292
_diffrn_measured_fraction_theta_max 0.292
_diffrn_measurement_device_type 'Bruker APEXII CCD area detector'
_diffrn_measurement_method omega
_diffrn_radiation_monochromator silicon
_diffrn_radiation_source 'Daresbury SRS Station 16.2 SMX'
_diffrn_radiation_type synchrotron
_diffrn_radiation_wavelength 0.6911
_diffrn_reflns_av_R_equivalents 0.079
_diffrn_reflns_av_sigmaI/netI 0.056
_diffrn_reflns_limit_h_max 8
_diffrn_reflns_limit_h_min -8
_diffrn_reflns_limit_k_max 15
_diffrn_reflns_limit_k_min -15
_diffrn_reflns_limit_l_max 4
_diffrn_reflns_limit_l_min -4
_diffrn_reflns_number 3672
_diffrn_reflns_theta_full 27.35
_diffrn_reflns_theta_max 27.35
_diffrn_reflns_theta_min 3.25
_exptl_absorpt_coefficient_mu 15.576
_exptl_absorpt_correction_T_max 1.000000
_exptl_absorpt_correction_T_min 0.088181
_exptl_absorpt_correction_type multi-scan
_exptl_absorpt_process_details '(SADABS; Bruker, 2004)'
_exptl_crystal_colour Yellow
_exptl_crystal_density_diffrn 3.052
_exptl_crystal_density_method 'not measured'
_exptl_crystal_description Tablet
_exptl_crystal_F_000 832
_exptl_crystal_size_max 0.1
_exptl_crystal_size_mid 0.1
_exptl_crystal_size_min 0.05
_refine_diff_density_max 0.601
_refine_diff_density_min -0.677
_refine_ls_abs_structure_details 'Flack H D (1983), Acta Cryst. A39, 876-881'
_refine_ls_abs_structure_Flack 0.15(2)
_refine_ls_extinction_method none
_refine_ls_goodness_of_fit_ref 1.09
_refine_ls_hydrogen_treatment constr
_refine_ls_matrix_type full
_refine_ls_number_parameters 110
_refine_ls_number_reflns 649
_refine_ls_number_restraints 108
_refine_ls_restrained_S_all 1.01
_refine_ls_R_factor_all 0.0361
_refine_ls_R_factor_gt 0.0337
_refine_ls_shift/su_max 0.001
_refine_ls_shift/su_mean 0.000
_refine_ls_structure_factor_coef Fsqd
_refine_ls_weighting_details 'calc w=1/[\s^2^(Fo^2^)+(0.0348P)^2^] where P=(Fo^2^+2Fc^2^)/3'
_refine_ls_weighting_scheme calc
_refine_ls_wR_factor_gt 0.0706
_refine_ls_wR_factor_ref 0.0718
_reflns_number_gt 605
_reflns_number_total 649
_reflns_threshold_expression >2sigma(I)
_cod_data_source_file xk5015sup1.cif
_cod_data_source_block cmpd_2_32.7_kbar
_cod_depositor_comments
;
The following automatic conversions were performed:

'_exptl_absorpt_correction_type' value 'Multi-scan' changed to
'multi-scan' according to
/usr/data/users/saulius/crontab/automatic-downloads/current/IUCr/lib/dictionaries/cif_core.dic
dictionary named 'cif_core.dic' version 2.4.2 from 2011-04-26.

Automatic conversion script
Id: cif_fix_values 2281 2013-09-26 08:29:07Z andrius 
;
_cod_database_code 2105889
_cod_database_fobs_code 2105889

loop_
_symmetry_equiv_pos_as_xyz
'x, y, z'
'-x+1/2, -y, z+1/2'
'x+1/2, -y+1/2, -z'
'-x, y+1/2, -z+1/2'

loop_
_atom_site_type_symbol
_atom_site_label
_atom_site_fract_x
_atom_site_fract_y
_atom_site_fract_z
_atom_site_U_iso_or_equiv
_atom_site_adp_type
_atom_site_calc_flag
_atom_site_refinement_flags
_atom_site_occupancy
_atom_site_symmetry_multiplicity
Pt Pt1 0.93009(8) 0.12548(4) 0.62056(17) 0.0178(9) Uani d U 1 1
Cl Cl1 0.7750(7) 0.2377(3) 0.7554(13) 0.029(3) Uani d U 1 1
Cl Cl2 1.1703(6) 0.0726(3) 0.7480(13) 0.028(3) Uani d U 1 1
S S1 0.7007(6) -0.1051(3) 0.6023(12) 0.020(4) Uani d DU 1 1
C C2 0.559(2) -0.0424(9) 0.4893(18) 0.020(5) Uani d DU 1 1
H H2A 0.6240 -0.0509 0.4171 0.024 Uiso calc R 1 1
H H2B 0.4419 -0.0838 0.4841 0.024 Uiso calc R 1 1
C C3 0.5208(16) 0.0857(8) 0.511(4) 0.018(5) Uani d DU 1 1
H H3A 0.4717 0.0931 0.5880 0.021 Uiso calc R 1 1
H H3B 0.4232 0.1103 0.4593 0.021 Uiso calc R 1 1
S S4 0.7152(6) 0.1848(3) 0.4969(10) 0.017(2) Uani d DU 1 1
C C5 0.804(2) 0.1525(10) 0.3553(14) 0.022(3) Uani d DU 1 1
H H5A 0.7000 0.1363 0.3050 0.026 Uiso calc R 1 1
H H5B 0.8684 0.2202 0.3259 0.026 Uiso calc R 1 1
C C6 0.937(2) 0.0508(10) 0.3529(16) 0.018(3) Uani d DU 1 1
H H6A 1.0188 0.0588 0.2874 0.022 Uiso calc R 1 1
H H6B 0.8651 -0.0194 0.3427 0.022 Uiso calc R 1 1
S S7 1.0803(6) 0.0353(2) 0.4799(10) 0.017(2) Uani d DU 1 1
C C8 1.0734(16) -0.1182(8) 0.511(3) 0.013(5) Uani d DU 1 1
H H8A 1.1401 -0.1578 0.4508 0.016 Uiso calc R 1 1
H H8B 1.1437 -0.1305 0.5809 0.016 Uiso calc R 1 1
C C9 0.8855(17) -0.1785(10) 0.526(3) 0.014(5) Uani d DU 1 1
H H9A 0.9081 -0.2516 0.5635 0.017 Uiso calc R 1 1
H H9B 0.8387 -0.1963 0.4499 0.017 Uiso calc R 1 1

loop_
_atom_site_aniso_label
_atom_site_aniso_U_11
_atom_site_aniso_U_22
_atom_site_aniso_U_33
_atom_site_aniso_U_12
_atom_site_aniso_U_13
_atom_site_aniso_U_23
Pt1 0.0140(3) 0.0136(2) 0.026(3) -0.00030(18) -0.0003(6) -0.0004(6)
Cl1 0.042(3) 0.0258(17) 0.020(8) 0.0090(15) 0.003(5) -0.004(4)
Cl2 0.023(2) 0.0345(19) 0.027(9) 0.0040(15) -0.005(4) 0.001(4)
S1 0.026(2) 0.0237(16) 0.009(12) -0.0026(12) 0.012(4) -0.001(3)
C2 0.013(6) 0.022(4) 0.024(16) -0.003(3) 0.003(7) -0.005(7)
C3 0.013(6) 0.023(4) 0.017(15) -0.005(4) 0.005(6) -0.009(7)
S4 0.011(2) 0.0172(14) 0.021(7) 0.0021(12) 0.002(3) -0.003(3)
C5 0.019(7) 0.024(5) 0.022(5) 0.012(4) 0.011(6) 0.008(6)
C6 0.014(7) 0.021(5) 0.019(6) 0.008(4) 0.010(6) 0.011(6)
S7 0.015(2) 0.0129(13) 0.022(7) 0.0003(12) 0.006(3) 0.004(3)
C8 0.013(5) 0.014(3) 0.011(15) 0.000(4) -0.003(8) 0.002(6)
C9 0.013(5) 0.019(4) 0.009(17) 0.000(3) 0.003(8) 0.000(5)

loop_
_atom_type_symbol
_atom_type_description
_atom_type_scat_dispersion_real
_atom_type_scat_dispersion_imag
_atom_type_scat_source
C C 0.0033 0.0016 'International Tables Vol C Tables 4.2.6.8 and 6.1.1.4'
H H 0.0000 0.0000 'International Tables Vol C Tables 4.2.6.8 and 6.1.1.4'
S S 0.1246 0.1234 'International Tables Vol C Tables 4.2.6.8 and 6.1.1.4'
Cl Cl 0.1484 0.1585 'International Tables Vol C Tables 4.2.6.8 and 6.1.1.4'
Pt Pt -1.7033 8.3905 'International Tables Vol C Tables 4.2.6.8 and 6.1.1.4'

loop_
_geom_angle_atom_site_label_1
_geom_angle_atom_site_label_2
_geom_angle_atom_site_label_3
_geom_angle_site_symmetry_3
_geom_angle
S4 Pt1 S7 . 89.7(3)
S4 Pt1 Cl1 . 86.6(4)
S7 Pt1 Cl1 . 173.8(3)
S4 Pt1 Cl2 . 176.3(2)
S7 Pt1 Cl2 . 89.8(4)
Cl1 Pt1 Cl2 . 93.5(4)
S4 Pt1 S1 . 81.7(2)
S7 Pt1 S1 . 78.7(2)
Cl1 Pt1 S1 . 105.7(2)
Cl2 Pt1 S1 . 101.8(2)
S4 Pt1 S4 3_556 87.15(6)
S7 Pt1 S4 3_556 72.74(18)
Cl1 Pt1 S4 3_556 102.02(19)
Cl2 Pt1 S4 3_556 89.2(2)
S1 Pt1 S4 3_556 149.3(3)
C9 S1 C2 . 103.3(11)
C9 S1 Pt1 . 92.9(4)
C2 S1 Pt1 . 90.1(5)
C9 S1 C5 . 82.0(7)
C2 S1 C5 . 46.8(6)
Pt1 S1 C5 . 49.9(3)
C3 C2 S1 . 111.3(15)
C2 C3 S4 . 117.3(10)
C3 S4 C5 . 103.0(14)
C3 S4 Pt1 . 106.0(11)
C5 S4 Pt1 . 106.8(5)
C6 C5 S4 . 113.4(12)
C6 C5 S1 . 64.8(9)
S4 C5 S1 . 57.1(4)
C5 C6 S7 . 114.6(12)
C8 S7 C6 . 104.3(11)
C8 S7 Pt1 . 107.1(11)
C6 S7 Pt1 . 106.8(6)
C9 C8 S7 . 119.6(9)
C8 C9 S1 . 119.0(12)

loop_
_geom_bond_atom_site_label_1
_geom_bond_atom_site_label_2
_geom_bond_site_symmetry_2
_geom_bond_distance
Pt1 S4 . 2.223(8)
Pt1 S7 . 2.229(9)
Pt1 Cl1 . 2.328(11)
Pt1 Cl2 . 2.359(10)
Pt1 S1 . 3.139(4)
Pt1 S4 3_556 3.298(6)
S1 C9 . 1.812(9)
S1 C2 . 1.818(10)
S1 C5 . 4.222(17)
C2 C3 . 1.529(9)
C3 S4 . 1.812(8)
S4 C5 . 1.819(10)
C5 C6 . 1.512(9)
C6 S7 . 1.817(10)
S7 C8 . 1.814(8)
C8 C9 . 1.524(9)

loop_
_geom_torsion_atom_site_label_1
_geom_torsion_atom_site_label_2
_geom_torsion_atom_site_label_3
_geom_torsion_atom_site_label_4
_geom_torsion
C9 S1 C2 C3 -130.3(12)
S1 C2 C3 S4 71(3)
C2 C3 S4 C5 53(3)
C3 S4 C5 C6 -83.8(14)
S4 C5 C6 S7 -33.5(15)
C5 C6 S7 C8 136.3(13)
C6 S7 C8 C9 -55(3)
S7 C8 C9 S1 -41(4)
C2 S1 C9 C8 98(2)
